data_7011417
loop_
_publ_author_name
'Yeh, Chen-Yu'
'Chou, Chung-Hsien'
'Pan, Kun-Chih'
'Wang, Chih-Chieh'
'Lee, Gene-Hsiang'
'Su, Y. Oliver'
'Peng, Shie-Ming'

_publ_section_title
;
 Linear pentacobalt complexes: synthesis, structures, and physical
 properties of neutral and one-electron oxidation compounds
;
_journal_issue 13
_journal_name_full 'Journal of the Chemical Society, Dalton Transactions'
_journal_page_first 2670
_journal_paper_doi 10.1039/b111462j
_journal_year 2002
_chemical_formula_sum 'C69 H60 Cl6 Co5 N22 O'
_chemical_formula_weight 1720.74
_chemical_name_systematic
; 
? 
;
_space_group_IT_number 14
_symmetry_cell_setting monoclinic
_symmetry_space_group_name_Hall '-P 2ybc'
_symmetry_space_group_name_H-M 'P 1 21/c 1'
_atom_sites_solution_hydrogens geom
_atom_sites_solution_primary direct
_atom_sites_solution_secondary difmap
_audit_creation_method SHELXL-97
_cell_angle_alpha 90.00
_cell_angle_beta 111.6851(4)
_cell_angle_gamma 90.00
_cell_formula_units_Z 4
_cell_length_a 21.1260(1)
_cell_length_b 16.0070(1)
_cell_length_c 22.6729(2)
_cell_measurement_reflns_used 106884
_cell_measurement_temperature 150(1)
_cell_measurement_theta_max 27.50
_cell_measurement_theta_min 1.70
_cell_volume 7124.54(9)
_computing_cell_refinement DENZO-SMN
_computing_data_collection 'NONIUS COLLECT'
_computing_data_reduction DENZO-SMN
_computing_molecular_graphics SHELXTL
_computing_publication_material SHELXTL
_computing_structure_refinement 'SHELXL-97 (Sheldrick, 1997)'
_computing_structure_solution 'SHELXS-97 (Sheldrick, 1990)'
_diffrn_ambient_temperature 150(1)
_diffrn_measured_fraction_theta_full 0.999
_diffrn_measured_fraction_theta_max 0.999
_diffrn_measurement_device_type 'NONIUS KappaCCD'
_diffrn_measurement_method 'phi and omega scans'
_diffrn_radiation_monochromator graphite
_diffrn_radiation_source 'fine-focus sealed tube'
_diffrn_radiation_type MoK\a
_diffrn_radiation_wavelength 0.71073
_diffrn_reflns_av_R_equivalents 0.0620
_diffrn_reflns_av_sigmaI/netI 0.0388
_diffrn_reflns_limit_h_max 27
_diffrn_reflns_limit_h_min -27
_diffrn_reflns_limit_k_max 20
_diffrn_reflns_limit_k_min -20
_diffrn_reflns_limit_l_max 29
_diffrn_reflns_limit_l_min -29
_diffrn_reflns_number 106884
_diffrn_reflns_theta_full 27.50
_diffrn_reflns_theta_max 27.50
_diffrn_reflns_theta_min 1.70
_diffrn_standards_decay_% 0
_exptl_absorpt_coefficient_mu 1.427
_exptl_absorpt_correction_T_max 0.748
_exptl_absorpt_correction_T_min 0.627
_exptl_absorpt_correction_type multi-scan
_exptl_crystal_colour black
_exptl_crystal_density_diffrn 1.604
_exptl_crystal_density_meas ?
_exptl_crystal_density_method 'not measured'
_exptl_crystal_description block
_exptl_crystal_F_000 3492
_exptl_crystal_size_max 0.40
_exptl_crystal_size_mid 0.35
_exptl_crystal_size_min 0.25
_refine_diff_density_max 1.385
_refine_diff_density_min -1.637
_refine_diff_density_rms 0.339
_refine_ls_extinction_coef 0.00429(19)
_refine_ls_extinction_expression Fc^*^=kFc[1+0.001xFc^2^\l^3^/sin(2\q)]^-1/4^
_refine_ls_extinction_method SHELXL
_refine_ls_goodness_of_fit_ref 1.046
_refine_ls_hydrogen_treatment mixed
_refine_ls_matrix_type full
_refine_ls_number_parameters 929
_refine_ls_number_reflns 16333
_refine_ls_number_restraints 4
_refine_ls_restrained_S_all 1.048
_refine_ls_R_factor_all 0.0882
_refine_ls_R_factor_gt 0.0570
_refine_ls_shift/su_max 0.006
_refine_ls_shift/su_mean 0.000
_refine_ls_structure_factor_coef Fsqd
_refine_ls_weighting_details 'calc w=1/[\s^2^(Fo^2^)+(0.0866P)^2^+16.1484P] where P=(Fo^2^+2Fc^2^)/3'
_refine_ls_weighting_scheme calc
_refine_ls_wR_factor_gt 0.1480
_refine_ls_wR_factor_ref 0.1754
_reflns_number_gt 11706
_reflns_number_total 16333
_reflns_threshold_expression >2sigma(I)
_cod_data_source_file b111462j.txt
_cod_data_source_block '[Co5(tpda)4(CN)2]'
_cod_depositor_comments
;
The following automatic conversions were performed:
'_symmetry_cell_setting' value 'Monoclinic' changed to 'monoclinic'
according to '/home/saulius/struct/CIF-dictionaries/cif_core.dic'
dictionary named 'cif_core.dic' version 2.4.1 from 2010-06-29.

Automatic conversion script
Id: cif_fix_enum 1527 2010-12-29 10:47:43Z saulius 

The following automatic conversions were performed:

'_exptl_crystal_density_meas' value 'not_measured' was changed to '?'
- the value is perceived as not measured.

Automatic conversion script
Id: cif_fix_values 3008 2015-01-20 13:52:24Z robertas 
;
_cod_original_cell_volume 7124.54(8)
_cod_original_sg_symbol_H-M P2(1)/c
_cod_database_code 7011417

loop_
_symmetry_equiv_pos_as_xyz
'x, y, z'
'-x, y+1/2, -z+1/2'
'-x, -y, -z'
'x, -y-1/2, z-1/2'

loop_
_atom_site_label
_atom_site_type_symbol
_atom_site_fract_x
_atom_site_fract_y
_atom_site_fract_z
_atom_site_U_iso_or_equiv
_atom_site_adp_type
_atom_site_occupancy
_atom_site_symmetry_multiplicity
_atom_site_calc_flag
_atom_site_refinement_flags
_atom_site_disorder_assembly
_atom_site_disorder_group
Co1 Co 0.45516(2) 0.24866(3) 0.63434(2) 0.01829(13) Uani 1 1 d . . .
Co2 Co 0.34598(2) 0.24462(3) 0.56284(2) 0.01601(12) Uani 1 1 d . . .
Co3 Co 0.24083(2) 0.24284(3) 0.48980(2) 0.01446(12) Uani 1 1 d . . .
Co4 Co 0.13561(2) 0.24148(3) 0.41637(2) 0.01548(12) Uani 1 1 d . . .
Co5 Co 0.02656(2) 0.24408(3) 0.34348(2) 0.01742(12) Uani 1 1 d . . .
N1 N 0.43325(15) 0.13979(19) 0.66345(13) 0.0230(6) Uani 1 1 d . . .
N2 N 0.31869(15) 0.17134(18) 0.61519(13) 0.0204(6) Uani 1 1 d . . .
N3 N 0.20806(14) 0.20765(17) 0.55495(13) 0.0183(6) Uani 1 1 d . . .
N4 N 0.10295(15) 0.25021(17) 0.48506(13) 0.0185(6) Uani 1 1 d . . .
N5 N 0.00465(14) 0.30423(18) 0.40995(14) 0.0208(6) Uani 1 1 d . . .
N6 N 0.46058(14) 0.35905(18) 0.59624(14) 0.0214(6) Uani 1 1 d . . .
N7 N 0.37074(14) 0.31686(18) 0.50778(13) 0.0191(6) Uani 1 1 d . . .
N8 N 0.27406(14) 0.27683(18) 0.42460(13) 0.0178(6) Uani 1 1 d . . .
N9 N 0.17187(15) 0.23260(18) 0.35103(13) 0.0198(6) Uani 1 1 d . . .
N10 N 0.06545(14) 0.18540(18) 0.28634(13) 0.0205(6) Uani 1 1 d . . .
N11 N 0.47812(15) 0.19103(19) 0.56747(14) 0.0237(6) Uani 1 1 d . . .
N12 N 0.36577(14) 0.14942(18) 0.52157(13) 0.0208(6) Uani 1 1 d . . .
N13 N 0.25087(15) 0.12700(17) 0.47069(13) 0.0198(6) Uani 1 1 d . . .
N14 N 0.13395(14) 0.12250(18) 0.42162(13) 0.0201(6) Uani 1 1 d . . .
N15 N 0.01709(14) 0.13551(18) 0.38174(13) 0.0203(6) Uani 1 1 d . . .
N16 N 0.41536(14) 0.30378(18) 0.69081(13) 0.0208(6) Uani 1 1 d . . .
N17 N 0.32293(14) 0.33943(18) 0.60177(13) 0.0185(6) Uani 1 1 d . . .
N18 N 0.23089(14) 0.35829(17) 0.50914(13) 0.0172(6) Uani 1 1 d . . .
N19 N 0.14025(14) 0.36048(17) 0.41325(13) 0.0180(6) Uani 1 1 d . . .
N20 N 0.05237(14) 0.35137(18) 0.31563(13) 0.0208(6) Uani 1 1 d . . .
N21 N 0.60711(18) 0.2644(2) 0.73120(17) 0.0363(8) Uani 1 1 d . . .
N22 N -0.12485(18) 0.2410(2) 0.24249(17) 0.0365(8) Uani 1 1 d . . .
C1 C 0.4837(2) 0.0858(2) 0.69475(18) 0.0298(8) Uani 1 1 d . . .
H1A H 0.5294 0.1017 0.7023 0.036 Uiso 1 1 calc R . .
C2 C 0.4724(2) 0.0095(3) 0.7161(2) 0.0354(9) Uani 1 1 d . . .
H2A H 0.5095 -0.0258 0.7390 0.042 Uiso 1 1 calc R . .
C3 C 0.4056(2) -0.0154(3) 0.70365(19) 0.0349(9) Uani 1 1 d . . .
H3A H 0.3964 -0.0685 0.7173 0.042 Uiso 1 1 calc R . .
C4 C 0.3533(2) 0.0376(2) 0.67139(17) 0.0293(8) Uani 1 1 d . . .
H4A H 0.3076 0.0210 0.6625 0.035 Uiso 1 1 calc R . .
C5 C 0.36690(18) 0.1163(2) 0.65141(16) 0.0228(7) Uani 1 1 d . . .
C6 C 0.25155(17) 0.1719(2) 0.60999(16) 0.0202(7) Uani 1 1 d . . .
C7 C 0.22637(19) 0.1455(2) 0.65575(17) 0.0257(8) Uani 1 1 d . . .
H7A H 0.2559 0.1204 0.6940 0.031 Uiso 1 1 calc R . .
C8 C 0.15801(19) 0.1562(2) 0.64485(17) 0.0276(8) Uani 1 1 d . . .
H8A H 0.1407 0.1384 0.6760 0.033 Uiso 1 1 calc R . .
C9 C 0.11436(18) 0.1925(2) 0.58927(17) 0.0237(7) Uani 1 1 d . . .
H9A H 0.0674 0.1998 0.5820 0.028 Uiso 1 1 calc R . .
C10 C 0.14064(17) 0.2184(2) 0.54400(16) 0.0189(7) Uani 1 1 d . . .
C11 C 0.04618(17) 0.2978(2) 0.47277(16) 0.0203(7) Uani 1 1 d . . .
C12 C 0.03153(19) 0.3452(2) 0.51874(18) 0.0269(8) Uani 1 1 d . . .
H12A H 0.0596 0.3402 0.5623 0.032 Uiso 1 1 calc R . .
C13 C -0.0230(2) 0.3984(3) 0.50064(19) 0.0317(9) Uani 1 1 d . . .
H13A H -0.0327 0.4305 0.5316 0.038 Uiso 1 1 calc R . .
C14 C -0.0641(2) 0.4054(3) 0.43688(19) 0.0317(9) Uani 1 1 d . . .
H14A H -0.1021 0.4421 0.4234 0.038 Uiso 1 1 calc R . .
C15 C -0.04839(18) 0.3578(2) 0.39382(18) 0.0253(8) Uani 1 1 d . . .
H15A H -0.0764 0.3628 0.3502 0.030 Uiso 1 1 calc R . .
C16 C 0.50222(19) 0.4198(2) 0.63064(18) 0.0279(8) Uani 1 1 d . . .
H16A H 0.5324 0.4067 0.6724 0.033 Uiso 1 1 calc R . .
C17 C 0.5034(2) 0.4994(3) 0.60868(19) 0.0322(9) Uani 1 1 d . . .
H17A H 0.5339 0.5400 0.6345 0.039 Uiso 1 1 calc R . .
C18 C 0.4591(2) 0.5191(2) 0.54802(19) 0.0296(8) Uani 1 1 d . . .
H18A H 0.4588 0.5738 0.5316 0.036 Uiso 1 1 calc R . .
C19 C 0.41530(18) 0.4589(2) 0.51163(18) 0.0249(8) Uani 1 1 d . . .
H19A H 0.3847 0.4719 0.4700 0.030 Uiso 1 1 calc R . .
C20 C 0.41624(17) 0.3781(2) 0.53651(16) 0.0201(7) Uani 1 1 d . . .
C21 C 0.33718(17) 0.3116(2) 0.44334(16) 0.0187(7) Uani 1 1 d . . .
C22 C 0.36475(18) 0.3336(2) 0.39814(17) 0.0241(8) Uani 1 1 d . . .
H22A H 0.4094 0.3563 0.4109 0.029 Uiso 1 1 calc R . .
C23 C 0.32567(19) 0.3218(2) 0.33428(17) 0.0267(8) Uani 1 1 d . . .
H23A H 0.3438 0.3369 0.3032 0.032 Uiso 1 1 calc R . .
C24 C 0.26096(19) 0.2885(2) 0.31537(17) 0.0259(8) Uani 1 1 d . . .
H24A H 0.2340 0.2823 0.2716 0.031 Uiso 1 1 calc R . .
C25 C 0.23557(17) 0.2641(2) 0.36172(16) 0.0189(7) Uani 1 1 d . . .
C26 C 0.13392(18) 0.1890(2) 0.29790(16) 0.0210(7) Uani 1 1 d . . .
C27 C 0.1604(2) 0.1441(3) 0.25888(18) 0.0297(8) Uani 1 1 d . . .
H27A H 0.2078 0.1461 0.2670 0.036 Uiso 1 1 calc R . .
C28 C 0.1180(2) 0.0975(3) 0.20898(19) 0.0374(10) Uani 1 1 d . . .
H28A H 0.1360 0.0672 0.1827 0.045 Uiso 1 1 calc R . .
C29 C 0.0487(2) 0.0950(3) 0.19721(19) 0.0374(10) Uani 1 1 d . . .
H29A H 0.0184 0.0639 0.1626 0.045 Uiso 1 1 calc R . .
C30 C 0.0253(2) 0.1388(2) 0.23712(17) 0.0286(8) Uani 1 1 d . . .
H30A H -0.0220 0.1361 0.2296 0.034 Uiso 1 1 calc R . .
C31 C 0.54082(19) 0.1985(3) 0.56523(19) 0.0320(9) Uani 1 1 d . . .
H31A H 0.5737 0.2309 0.5971 0.038 Uiso 1 1 calc R . .
C32 C 0.5598(2) 0.1619(3) 0.5194(2) 0.0421(11) Uani 1 1 d . . .
H32A H 0.6046 0.1687 0.5196 0.050 Uiso 1 1 calc R . .
C33 C 0.5110(2) 0.1143(3) 0.47233(19) 0.0373(10) Uani 1 1 d . . .
H33A H 0.5226 0.0876 0.4402 0.045 Uiso 1 1 calc R . .
C34 C 0.4469(2) 0.1065(3) 0.47290(18) 0.0318(9) Uani 1 1 d . . .
H34A H 0.4137 0.0744 0.4411 0.038 Uiso 1 1 calc R . .
C35 C 0.42996(18) 0.1460(2) 0.52078(17) 0.0241(7) Uani 1 1 d . . .
C36 C 0.31478(18) 0.0942(2) 0.49007(17) 0.0240(7) Uani 1 1 d . . .
C37 C 0.3232(2) 0.0093(2) 0.4813(2) 0.0377(10) Uani 1 1 d . . .
H37A H 0.3673 -0.0151 0.4972 0.045 Uiso 1 1 calc R . .
C38 C 0.2668(2) -0.0389(3) 0.4491(2) 0.0448(12) Uani 1 1 d . . .
H38A H 0.2724 -0.0966 0.4423 0.054 Uiso 1 1 calc R . .
C39 C 0.2022(2) -0.0044(2) 0.4265(2) 0.0343(9) Uani 1 1 d . . .
H39A H 0.1639 -0.0371 0.4022 0.041 Uiso 1 1 calc R . .
C40 C 0.19425(18) 0.0793(2) 0.43986(16) 0.0227(7) Uani 1 1 d . . .
C41 C 0.07246(18) 0.0873(2) 0.41355(16) 0.0219(7) Uani 1 1 d . . .
C42 C 0.0635(2) 0.0101(2) 0.44009(17) 0.0287(8) Uani 1 1 d . . .
H42A H 0.1018 -0.0238 0.4622 0.034 Uiso 1 1 calc R . .
C43 C -0.0002(2) -0.0156(2) 0.43395(18) 0.0305(9) Uani 1 1 d . . .
H43A H -0.0064 -0.0678 0.4511 0.037 Uiso 1 1 calc R . .
C44 C -0.0561(2) 0.0347(3) 0.40250(18) 0.0297(8) Uani 1 1 d . . .
H44A H -0.1008 0.0179 0.3979 0.036 Uiso 1 1 calc R . .
C45 C -0.04488(18) 0.1089(2) 0.37844(17) 0.0238(7) Uani 1 1 d . . .
H45A H -0.0830 0.1441 0.3581 0.029 Uiso 1 1 calc R . .
C46 C 0.44563(18) 0.2964(2) 0.75454(16) 0.0242(7) Uani 1 1 d . . .
H46A H 0.4866 0.2650 0.7713 0.029 Uiso 1 1 calc R . .
C47 C 0.4203(2) 0.3320(3) 0.79623(17) 0.0307(9) Uani 1 1 d . . .
H47A H 0.4428 0.3250 0.8407 0.037 Uiso 1 1 calc R . .
C48 C 0.3605(2) 0.3788(3) 0.77152(18) 0.0317(9) Uani 1 1 d . . .
H48A H 0.3424 0.4055 0.7992 0.038 Uiso 1 1 calc R . .
C49 C 0.32816(19) 0.3860(2) 0.70708(17) 0.0266(8) Uani 1 1 d . . .
H49A H 0.2875 0.4178 0.6901 0.032 Uiso 1 1 calc R . .
C50 C 0.35494(17) 0.3464(2) 0.66601(16) 0.0198(7) Uani 1 1 d . . .
C51 C 0.27408(17) 0.3932(2) 0.56416(16) 0.0188(7) Uani 1 1 d . . .
C52 C 0.26966(18) 0.4784(2) 0.57626(17) 0.0236(7) Uani 1 1 d . . .
H52A H 0.3007 0.5035 0.6137 0.028 Uiso 1 1 calc R . .
C53 C 0.21855(19) 0.5253(2) 0.53194(18) 0.0263(8) Uani 1 1 d . . .
H53A H 0.2143 0.5829 0.5397 0.032 Uiso 1 1 calc R . .
C54 C 0.17377(18) 0.4893(2) 0.47663(17) 0.0243(7) Uani 1 1 d . . .
H54A H 0.1384 0.5216 0.4472 0.029 Uiso 1 1 calc R . .
C55 C 0.18135(16) 0.4052(2) 0.46488(16) 0.0177(7) Uani 1 1 d . . .
C56 C 0.10671(17) 0.3957(2) 0.35480(16) 0.0192(7) Uani 1 1 d . . .
C57 C 0.12917(18) 0.4672(2) 0.33207(18) 0.0250(8) Uani 1 1 d . . .
H57A H 0.1678 0.4970 0.3591 0.030 Uiso 1 1 calc R . .
C58 C 0.0953(2) 0.4939(2) 0.27074(18) 0.0308(9) Uani 1 1 d . . .
H58A H 0.1101 0.5423 0.2552 0.037 Uiso 1 1 calc R . .
C59 C 0.0389(2) 0.4490(3) 0.23177(18) 0.0315(9) Uani 1 1 d . . .
H59A H 0.0140 0.4668 0.1895 0.038 Uiso 1 1 calc R . .
C60 C 0.01998(18) 0.3788(2) 0.25541(17) 0.0258(8) Uani 1 1 d . . .
H60A H -0.0178 0.3477 0.2282 0.031 Uiso 1 1 calc R . .
C61 C 0.55215(18) 0.2552(2) 0.69768(17) 0.0214(7) Uani 1 1 d . . .
C62 C -0.07071(19) 0.2440(2) 0.27857(17) 0.0210(7) Uani 1 1 d . . .
C63 C 0.2598(2) -0.1503(3) 0.2570(2) 0.0467(12) Uani 1 1 d . . .
H63A H 0.2205 -0.1787 0.2621 0.056 Uiso 1 1 calc R . .
H63B H 0.2939 -0.1934 0.2584 0.056 Uiso 1 1 calc R . .
Cl1 Cl 0.23262(7) -0.09973(10) 0.18319(7) 0.0622(4) Uani 1 1 d . . .
Cl2 Cl 0.2952(2) -0.08108(17) 0.31869(11) 0.1818(17) Uani 1 1 d . . .
C64 C 0.6651(3) 0.2374(3) 0.8839(3) 0.0589(15) Uani 1 1 d . . .
H64A H 0.7086 0.2164 0.9153 0.071 Uiso 1 1 calc R . .
H64B H 0.6714 0.2453 0.8431 0.071 Uiso 1 1 calc R . .
Cl3 Cl 0.64642(19) 0.33304(13) 0.90944(12) 0.1514(14) Uani 1 1 d . . .
Cl4 Cl 0.60115(11) 0.16205(15) 0.87374(11) 0.1100(8) Uani 1 1 d . . .
C65 C 0.7383(2) 0.3758(3) 0.7335(3) 0.0471(12) Uani 1 1 d . . .
H65A H 0.7731 0.3505 0.7195 0.057 Uiso 1 1 calc R . .
H65B H 0.6968 0.3406 0.7172 0.057 Uiso 1 1 calc R . .
Cl5 Cl 0.76890(7) 0.37738(10) 0.81739(7) 0.0624(4) Uani 1 1 d . . .
Cl6 Cl 0.71891(8) 0.47658(8) 0.70151(8) 0.0680(4) Uani 1 1 d . . .
O1 O 0.2124(3) -0.2745(3) 0.4707(3) 0.0959(16) Uani 1 1 d D . .
C66 C 0.2987(6) -0.3381(6) 0.4430(4) 0.131(4) Uani 1 1 d D . .
H66A H 0.3091 -0.3579 0.4068 0.196 Uiso 1 1 calc R . .
H66B H 0.3019 -0.3847 0.4720 0.196 Uiso 1 1 calc R . .
H66C H 0.3313 -0.2945 0.4655 0.196 Uiso 1 1 calc R . .
C67 C 0.2342(3) -0.3061(3) 0.4220(2) 0.0539(14) Uani 1 1 d D . .
H67A H 0.2021 -0.3504 0.3984 0.065 Uiso 1 1 calc R . .
H67B H 0.2313 -0.2604 0.3918 0.065 Uiso 1 1 calc R . .
C68 C 0.1350(5) -0.2531(6) 0.4468(5) 0.119(4) Uani 1 1 d D . .
H68A H 0.1209 -0.2150 0.4097 0.142 Uiso 1 1 calc R . .
H68B H 0.1061 -0.3037 0.4366 0.142 Uiso 1 1 calc R . .
C69 C 0.1352(5) -0.2096(5) 0.5069(6) 0.138(5) Uani 1 1 d D . .
H69A H 0.0889 -0.1918 0.5009 0.207 Uiso 1 1 calc R . .
H69B H 0.1652 -0.1607 0.5157 0.207 Uiso 1 1 calc R . .
H69C H 0.1518 -0.2485 0.5428 0.207 Uiso 1 1 calc R . .

loop_
_atom_site_aniso_label
_atom_site_aniso_U_11
_atom_site_aniso_U_22
_atom_site_aniso_U_33
_atom_site_aniso_U_23
_atom_site_aniso_U_13
_atom_site_aniso_U_12
Co1 0.0160(2) 0.0205(2) 0.0171(2) 0.00049(18) 0.00467(19) 0.00002(17)
Co2 0.0154(2) 0.0165(2) 0.0152(2) 0.00031(17) 0.00464(19) -0.00008(17)
Co3 0.0153(2) 0.0143(2) 0.0138(2) 0.00024(16) 0.00532(19) 0.00024(16)
Co4 0.0152(2) 0.0163(2) 0.0144(2) -0.00007(17) 0.00489(19) 0.00007(16)
Co5 0.0159(2) 0.0191(2) 0.0168(2) -0.00034(17) 0.00557(19) -0.00098(17)
N1 0.0227(15) 0.0245(15) 0.0174(14) 0.0023(12) 0.0023(12) 0.0008(12)
N2 0.0205(15) 0.0205(14) 0.0171(14) 0.0015(11) 0.0033(11) -0.0037(12)
N3 0.0211(15) 0.0173(14) 0.0163(13) -0.0003(11) 0.0066(11) -0.0036(11)
N4 0.0187(14) 0.0198(14) 0.0173(14) -0.0016(11) 0.0072(11) -0.0026(11)
N5 0.0165(14) 0.0228(15) 0.0233(15) -0.0006(12) 0.0078(12) -0.0028(11)
N6 0.0177(14) 0.0232(15) 0.0235(15) 0.0010(12) 0.0080(12) -0.0016(12)
N7 0.0175(14) 0.0206(14) 0.0202(14) 0.0008(12) 0.0080(11) -0.0005(11)
N8 0.0176(14) 0.0203(14) 0.0165(13) 0.0037(11) 0.0073(11) 0.0020(11)
N9 0.0198(15) 0.0225(15) 0.0170(14) 0.0009(12) 0.0067(12) 0.0017(12)
N10 0.0210(15) 0.0204(14) 0.0175(14) 0.0005(11) 0.0039(12) 0.0018(12)
N11 0.0203(15) 0.0286(16) 0.0202(14) 0.0017(13) 0.0051(12) 0.0055(12)
N12 0.0193(14) 0.0209(15) 0.0187(14) -0.0009(12) 0.0029(11) 0.0024(12)
N13 0.0233(15) 0.0170(14) 0.0157(13) -0.0004(11) 0.0030(11) 0.0022(11)
N14 0.0213(15) 0.0164(14) 0.0203(14) 0.0010(11) 0.0049(12) -0.0003(11)
N15 0.0209(15) 0.0206(14) 0.0183(14) -0.0034(12) 0.0059(11) -0.0043(12)
N16 0.0191(14) 0.0230(15) 0.0195(14) -0.0012(12) 0.0062(12) -0.0051(12)
N17 0.0176(14) 0.0204(14) 0.0185(14) -0.0013(11) 0.0078(11) -0.0014(11)
N18 0.0161(14) 0.0170(13) 0.0200(14) -0.0010(11) 0.0087(11) -0.0014(11)
N19 0.0164(14) 0.0172(14) 0.0204(14) 0.0025(11) 0.0068(11) 0.0010(11)
N20 0.0181(14) 0.0234(15) 0.0215(14) 0.0039(12) 0.0078(12) 0.0027(12)
N21 0.0237(18) 0.046(2) 0.0350(19) 0.0019(16) 0.0061(15) -0.0001(15)
N22 0.0248(19) 0.050(2) 0.0329(19) -0.0029(16) 0.0082(15) -0.0012(15)
C1 0.0252(19) 0.030(2) 0.0286(19) 0.0046(16) 0.0039(16) 0.0046(16)
C2 0.032(2) 0.029(2) 0.037(2) 0.0088(18) 0.0036(18) 0.0049(17)
C3 0.039(2) 0.0246(19) 0.033(2) 0.0105(17) 0.0041(18) -0.0003(17)
C4 0.032(2) 0.0271(19) 0.0238(18) 0.0041(15) 0.0040(15) -0.0047(16)
C5 0.0250(18) 0.0227(17) 0.0176(16) 0.0005(14) 0.0043(14) -0.0025(14)
C6 0.0213(17) 0.0187(16) 0.0183(16) -0.0021(13) 0.0047(13) -0.0035(13)
C7 0.029(2) 0.0285(19) 0.0175(17) 0.0025(15) 0.0058(14) -0.0045(16)
C8 0.031(2) 0.034(2) 0.0210(17) -0.0005(15) 0.0134(15) -0.0115(16)
C9 0.0216(18) 0.0272(19) 0.0238(18) -0.0008(15) 0.0101(14) -0.0073(14)
C10 0.0205(17) 0.0188(16) 0.0181(16) -0.0047(13) 0.0078(13) -0.0052(13)
C11 0.0171(16) 0.0222(17) 0.0223(17) -0.0018(14) 0.0079(13) -0.0048(13)
C12 0.0232(19) 0.032(2) 0.0256(18) -0.0058(16) 0.0095(15) -0.0035(15)
C13 0.028(2) 0.035(2) 0.035(2) -0.0106(18) 0.0154(17) 0.0002(17)
C14 0.025(2) 0.034(2) 0.036(2) -0.0030(17) 0.0113(17) 0.0079(16)
C15 0.0175(17) 0.0275(19) 0.0287(19) -0.0008(15) 0.0060(14) 0.0010(14)
C16 0.0235(19) 0.029(2) 0.0291(19) -0.0039(16) 0.0079(15) -0.0072(15)
C17 0.033(2) 0.029(2) 0.033(2) -0.0037(17) 0.0110(17) -0.0105(17)
C18 0.035(2) 0.0223(18) 0.036(2) 0.0016(16) 0.0176(17) -0.0045(16)
C19 0.0248(18) 0.0236(18) 0.0276(19) 0.0025(15) 0.0112(15) -0.0009(15)
C20 0.0174(16) 0.0235(17) 0.0213(17) -0.0015(14) 0.0093(14) -0.0011(13)
C21 0.0168(16) 0.0210(16) 0.0192(16) 0.0030(13) 0.0075(13) 0.0027(13)
C22 0.0209(18) 0.0292(19) 0.0253(18) 0.0019(15) 0.0122(15) -0.0006(15)
C23 0.0258(19) 0.036(2) 0.0217(17) 0.0059(16) 0.0130(15) 0.0052(16)
C24 0.0250(19) 0.035(2) 0.0190(17) 0.0006(15) 0.0098(14) 0.0005(16)
C25 0.0177(16) 0.0206(16) 0.0190(16) 0.0016(13) 0.0076(13) 0.0033(13)
C26 0.0222(18) 0.0208(17) 0.0181(16) 0.0007(14) 0.0052(14) 0.0038(14)
C27 0.0238(19) 0.037(2) 0.0266(19) -0.0054(17) 0.0078(15) 0.0040(16)
C28 0.036(2) 0.047(3) 0.030(2) -0.0156(19) 0.0137(18) 0.0019(19)
C29 0.033(2) 0.048(3) 0.028(2) -0.0153(19) 0.0078(17) -0.0034(19)
C30 0.0247(19) 0.033(2) 0.0245(18) -0.0064(16) 0.0046(15) -0.0011(16)
C31 0.0209(19) 0.045(2) 0.0287(19) -0.0013(18) 0.0074(15) 0.0074(17)
C32 0.024(2) 0.067(3) 0.037(2) -0.003(2) 0.0130(18) 0.012(2)
C33 0.030(2) 0.052(3) 0.028(2) -0.0031(19) 0.0093(17) 0.0198(19)
C34 0.030(2) 0.036(2) 0.0254(19) -0.0016(17) 0.0052(16) 0.0107(17)
C35 0.0256(19) 0.0221(18) 0.0214(17) 0.0007(14) 0.0051(14) 0.0051(14)
C36 0.0255(19) 0.0221(18) 0.0208(17) -0.0018(14) 0.0042(14) 0.0043(14)
C37 0.027(2) 0.024(2) 0.049(3) -0.0036(18) -0.0005(18) 0.0109(16)
C38 0.038(2) 0.020(2) 0.062(3) -0.013(2) 0.001(2) 0.0042(17)
C39 0.030(2) 0.0218(19) 0.040(2) -0.0090(17) -0.0002(17) 0.0008(16)
C40 0.0241(18) 0.0201(17) 0.0197(17) -0.0013(14) 0.0031(14) 0.0015(14)
C41 0.0268(18) 0.0206(17) 0.0162(16) -0.0040(13) 0.0056(14) -0.0032(14)
C42 0.033(2) 0.0243(19) 0.0233(18) 0.0008(15) 0.0043(16) -0.0035(16)
C43 0.039(2) 0.0239(19) 0.0247(18) -0.0018(15) 0.0076(17) -0.0147(17)
C44 0.027(2) 0.035(2) 0.0277(19) -0.0058(17) 0.0109(16) -0.0141(17)
C45 0.0224(18) 0.0277(19) 0.0218(17) -0.0052(15) 0.0086(14) -0.0068(15)
C46 0.0215(18) 0.0292(19) 0.0190(17) -0.0003(15) 0.0042(14) -0.0025(15)
C47 0.031(2) 0.040(2) 0.0182(17) -0.0039(16) 0.0052(15) -0.0065(17)
C48 0.031(2) 0.041(2) 0.0257(19) -0.0089(17) 0.0138(16) -0.0043(18)
C49 0.0237(19) 0.034(2) 0.0223(18) -0.0042(16) 0.0092(15) -0.0006(16)
C50 0.0196(17) 0.0195(16) 0.0213(17) 0.0001(13) 0.0086(14) -0.0041(13)
C51 0.0170(16) 0.0203(17) 0.0203(16) -0.0022(13) 0.0084(13) -0.0013(13)
C52 0.0230(18) 0.0228(18) 0.0237(17) -0.0035(14) 0.0072(14) -0.0025(14)
C53 0.0290(19) 0.0163(17) 0.034(2) -0.0055(15) 0.0125(16) 0.0004(14)
C54 0.0244(18) 0.0211(17) 0.0278(18) 0.0012(15) 0.0102(15) 0.0043(14)
C55 0.0155(16) 0.0189(16) 0.0217(16) 0.0014(13) 0.0102(13) -0.0002(13)
C56 0.0181(16) 0.0187(16) 0.0209(17) 0.0029(13) 0.0074(13) 0.0036(13)
C57 0.0197(17) 0.0245(18) 0.0288(19) 0.0045(15) 0.0065(15) 0.0005(14)
C58 0.031(2) 0.030(2) 0.031(2) 0.0105(17) 0.0118(17) -0.0002(16)
C59 0.028(2) 0.037(2) 0.0246(19) 0.0119(17) 0.0043(16) 0.0033(17)
C60 0.0196(18) 0.033(2) 0.0217(17) 0.0028(15) 0.0036(14) 0.0009(15)
C61 0.0191(18) 0.0247(18) 0.0211(17) -0.0003(14) 0.0081(15) 0.0009(14)
C62 0.0197(18) 0.0244(18) 0.0196(17) -0.0010(14) 0.0082(15) -0.0005(14)
C63 0.041(3) 0.047(3) 0.056(3) 0.016(2) 0.023(2) 0.004(2)
Cl1 0.0526(8) 0.0733(9) 0.0557(8) 0.0228(7) 0.0140(6) 0.0043(7)
Cl2 0.360(5) 0.0974(18) 0.0655(13) -0.0195(13) 0.052(2) -0.023(2)
C64 0.068(4) 0.058(3) 0.054(3) 0.003(3) 0.026(3) 0.022(3)
Cl3 0.330(4) 0.0683(12) 0.1340(19) 0.0384(12) 0.177(3) 0.0750(18)
Cl4 0.0867(13) 0.1209(17) 0.1193(17) 0.0645(14) 0.0344(12) -0.0049(12)
C65 0.038(3) 0.033(2) 0.078(4) -0.004(2) 0.029(3) -0.0004(19)
Cl5 0.0401(7) 0.0719(9) 0.0730(9) -0.0119(7) 0.0184(6) 0.0070(6)
Cl6 0.0842(10) 0.0413(7) 0.1028(12) 0.0099(7) 0.0631(10) 0.0076(7)
O1 0.109(4) 0.080(3) 0.082(3) 0.018(3) 0.017(3) 0.001(3)
C66 0.221(12) 0.103(7) 0.099(7) -0.037(6) 0.094(8) -0.070(8)
C67 0.094(4) 0.038(3) 0.026(2) -0.003(2) 0.017(3) -0.009(3)
C68 0.152(9) 0.114(7) 0.106(7) 0.062(6) 0.067(7) 0.081(7)
C69 0.090(6) 0.076(6) 0.231(13) 0.064(7) 0.040(7) 0.009(5)

loop_
_atom_type_symbol
_atom_type_description
_atom_type_scat_dispersion_real
_atom_type_scat_dispersion_imag
_atom_type_scat_source
C C 0.0033 0.0016 'International Tables Vol C Tables 4.2.6.8 and 6.1.1.4'
H H 0.0000 0.0000 'International Tables Vol C Tables 4.2.6.8 and 6.1.1.4'
N N 0.0061 0.0033 'International Tables Vol C Tables 4.2.6.8 and 6.1.1.4'
O O 0.0106 0.0060 'International Tables Vol C Tables 4.2.6.8 and 6.1.1.4'
Cl Cl 0.1484 0.1585 'International Tables Vol C Tables 4.2.6.8 and 6.1.1.4'
Co Co 0.3494 0.9721 'International Tables Vol C Tables 4.2.6.8 and 6.1.1.4'

loop_
_geom_angle_atom_site_label_1
_geom_angle_atom_site_label_2
_geom_angle_atom_site_label_3
_geom_angle
_geom_angle_site_symmetry_1
_geom_angle_site_symmetry_3
_geom_angle_publ_flag
N1 Co1 N16 88.24(12) . . ?
N1 Co1 N11 89.93(13) . . ?
N16 Co1 N11 169.90(12) . . ?
N1 Co1 N6 170.37(12) . . ?
N16 Co1 N6 89.50(12) . . ?
N11 Co1 N6 90.67(12) . . ?
N1 Co1 C61 96.26(13) . . ?
N16 Co1 C61 94.51(13) . . ?
N11 Co1 C61 95.57(13) . . ?
N6 Co1 C61 93.24(13) . . ?
N1 Co1 Co2 84.97(9) . . ?
N16 Co1 Co2 84.99(8) . . ?
N11 Co1 Co2 84.96(9) . . ?
N6 Co1 Co2 85.51(8) . . ?
C61 Co1 Co2 178.66(10) . . ?
N2 Co2 N17 90.79(12) . . ?
N2 Co2 N7 178.00(12) . . ?
N17 Co2 N7 89.96(12) . . ?
N2 Co2 N12 89.16(13) . . ?
N17 Co2 N12 177.91(12) . . ?
N7 Co2 N12 90.02(12) . . ?
N2 Co2 Co3 90.41(9) . . ?
N17 Co2 Co3 89.95(9) . . ?
N7 Co2 Co3 87.74(9) . . ?
N12 Co2 Co3 87.95(9) . . ?
N2 Co2 Co1 91.95(9) . . ?
N17 Co2 Co1 90.73(9) . . ?
N7 Co2 Co1 89.89(9) . . ?
N12 Co2 Co1 91.37(9) . . ?
Co3 Co2 Co1 177.54(3) . . ?
N18 Co3 N3 90.32(12) . . ?
N18 Co3 N13 179.82(11) . . ?
N3 Co3 N13 89.52(12) . . ?
N18 Co3 N8 90.29(12) . . ?
N3 Co3 N8 179.35(12) . . ?
N13 Co3 N8 89.86(12) . . ?
N18 Co3 Co2 88.92(8) . . ?
N3 Co3 Co2 88.62(8) . . ?
N13 Co3 Co2 90.98(9) . . ?
N8 Co3 Co2 91.19(8) . . ?
N18 Co3 Co4 90.97(8) . . ?
N3 Co3 Co4 91.61(9) . . ?
N13 Co3 Co4 89.14(9) . . ?
N8 Co3 Co4 88.59(8) . . ?
Co2 Co3 Co4 179.75(3) . . ?
N9 Co4 N14 89.77(12) . . ?
N9 Co4 N19 90.27(12) . . ?
N14 Co4 N19 178.09(13) . . ?
N9 Co4 N4 177.51(12) . . ?
N14 Co4 N4 90.09(12) . . ?
N19 Co4 N4 89.78(12) . . ?
N9 Co4 Co3 90.28(9) . . ?
N14 Co4 Co3 89.97(9) . . ?
N19 Co4 Co3 88.12(8) . . ?
N4 Co4 Co3 87.23(9) . . ?
N9 Co4 Co5 91.53(9) . . ?
N14 Co4 Co5 91.51(9) . . ?
N19 Co4 Co5 90.40(8) . . ?
N4 Co4 Co5 90.96(9) . . ?
Co3 Co4 Co5 177.67(3) . . ?
N20 Co5 N5 89.44(12) . . ?
N20 Co5 N15 170.18(12) . . ?
N5 Co5 N15 90.20(12) . . ?
N20 Co5 N10 88.47(12) . . ?
N5 Co5 N10 170.14(12) . . ?
N15 Co5 N10 90.22(12) . . ?
N20 Co5 C62 95.36(13) . . ?
N5 Co5 C62 95.34(13) . . ?
N15 Co5 C62 94.45(13) . . ?
N10 Co5 C62 94.45(13) . . ?
N20 Co5 Co4 85.61(8) . . ?
N5 Co5 Co4 85.14(8) . . ?
N15 Co5 Co4 84.58(8) . . ?
N10 Co5 Co4 85.09(8) . . ?
C62 Co5 Co4 178.92(10) . . ?
C1 N1 C5 118.5(3) . . ?
C1 N1 Co1 120.1(3) . . ?
C5 N1 Co1 121.4(2) . . ?
C5 N2 C6 124.7(3) . . ?
C5 N2 Co2 116.2(2) . . ?
C6 N2 Co2 118.8(2) . . ?
C10 N3 C6 121.4(3) . . ?
C10 N3 Co3 118.0(2) . . ?
C6 N3 Co3 120.6(2) . . ?
C11 N4 C10 123.8(3) . . ?
C11 N4 Co4 115.3(2) . . ?
C10 N4 Co4 120.4(2) . . ?
C15 N5 C11 118.5(3) . . ?
C15 N5 Co5 120.4(2) . . ?
C11 N5 Co5 120.9(2) . . ?
C16 N6 C20 118.3(3) . . ?
C16 N6 Co1 121.3(2) . . ?
C20 N6 Co1 120.0(2) . . ?
C20 N7 C21 123.4(3) . . ?
C20 N7 Co2 116.1(2) . . ?
C21 N7 Co2 120.1(2) . . ?
C21 N8 C25 121.5(3) . . ?
C21 N8 Co3 117.8(2) . . ?
C25 N8 Co3 120.6(2) . . ?
C26 N9 C25 124.1(3) . . ?
C26 N9 Co4 116.7(2) . . ?
C25 N9 Co4 119.0(2) . . ?
C30 N10 C26 118.5(3) . . ?
C30 N10 Co5 120.7(2) . . ?
C26 N10 Co5 120.8(2) . . ?
C31 N11 C35 118.5(3) . . ?
C31 N11 Co1 120.6(3) . . ?
C35 N11 Co1 120.9(2) . . ?
C35 N12 C36 124.1(3) . . ?
C35 N12 Co2 115.9(2) . . ?
C36 N12 Co2 119.7(2) . . ?
C36 N13 C40 121.5(3) . . ?
C36 N13 Co3 118.4(2) . . ?
C40 N13 Co3 120.1(2) . . ?
C41 N14 C40 124.3(3) . . ?
C41 N14 Co4 116.2(2) . . ?
C40 N14 Co4 119.0(2) . . ?
C45 N15 C41 118.4(3) . . ?
C45 N15 Co5 120.2(2) . . ?
C41 N15 Co5 121.4(2) . . ?
C46 N16 C50 118.9(3) . . ?
C46 N16 Co1 120.4(2) . . ?
C50 N16 Co1 120.6(2) . . ?
C50 N17 C51 125.1(3) . . ?
C50 N17 Co2 116.6(2) . . ?
C51 N17 Co2 118.3(2) . . ?
C51 N18 C55 121.1(3) . . ?
C51 N18 Co3 120.5(2) . . ?
C55 N18 Co3 118.3(2) . . ?
C56 N19 C55 123.2(3) . . ?
C56 N19 Co4 115.5(2) . . ?
C55 N19 Co4 120.9(2) . . ?
C60 N20 C56 118.6(3) . . ?
C60 N20 Co5 120.5(2) . . ?
C56 N20 Co5 120.7(2) . . ?
N1 C1 C2 123.3(4) . . ?
C1 C2 C3 118.8(4) . . ?
C4 C3 C2 119.2(4) . . ?
C3 C4 C5 120.5(4) . . ?
N2 C5 N1 114.9(3) . . ?
N2 C5 C4 125.2(3) . . ?
N1 C5 C4 119.7(3) . . ?
N3 C6 N2 113.7(3) . . ?
N3 C6 C7 119.4(3) . . ?
N2 C6 C7 126.7(3) . . ?
C8 C7 C6 119.3(3) . . ?
C7 C8 C9 121.0(3) . . ?
C8 C9 C10 118.7(3) . . ?
N3 C10 N4 114.5(3) . . ?
N3 C10 C9 120.1(3) . . ?
N4 C10 C9 125.3(3) . . ?
N4 C11 N5 115.6(3) . . ?
N4 C11 C12 124.5(3) . . ?
N5 C11 C12 119.6(3) . . ?
C13 C12 C11 120.2(3) . . ?
C12 C13 C14 119.7(4) . . ?
C15 C14 C13 118.2(4) . . ?
N5 C15 C14 123.7(3) . . ?
N6 C16 C17 123.7(4) . . ?
C16 C17 C18 118.4(4) . . ?
C19 C18 C17 119.5(4) . . ?
C18 C19 C20 119.7(3) . . ?
N7 C20 N6 114.8(3) . . ?
N7 C20 C19 124.6(3) . . ?
N6 C20 C19 120.3(3) . . ?
N8 C21 N7 114.8(3) . . ?
N8 C21 C22 120.0(3) . . ?
N7 C21 C22 125.1(3) . . ?
C23 C22 C21 118.8(3) . . ?
C24 C23 C22 121.0(3) . . ?
C23 C24 C25 119.0(3) . . ?
N8 C25 N9 113.9(3) . . ?
N8 C25 C24 119.6(3) . . ?
N9 C25 C24 126.3(3) . . ?
N9 C26 N10 115.0(3) . . ?
N9 C26 C27 125.1(3) . . ?
N10 C26 C27 119.7(3) . . ?
C28 C27 C26 120.3(4) . . ?
C27 C28 C29 119.6(4) . . ?
C30 C29 C28 118.0(4) . . ?
N10 C30 C29 123.9(4) . . ?
N11 C31 C32 123.7(4) . . ?
C31 C32 C33 117.9(4) . . ?
C34 C33 C32 119.7(4) . . ?
C33 C34 C35 120.0(4) . . ?
N12 C35 N11 115.2(3) . . ?
N12 C35 C34 124.3(3) . . ?
N11 C35 C34 120.2(3) . . ?
N13 C36 N12 114.4(3) . . ?
N13 C36 C37 119.6(3) . . ?
N12 C36 C37 125.8(3) . . ?
C38 C37 C36 119.3(4) . . ?
C37 C38 C39 120.9(4) . . ?
C38 C39 C40 119.0(4) . . ?
N14 C40 N13 114.2(3) . . ?
N14 C40 C39 126.2(3) . . ?
N13 C40 C39 119.5(3) . . ?
N15 C41 N14 115.2(3) . . ?
N15 C41 C42 119.6(3) . . ?
N14 C41 C42 125.0(3) . . ?
C43 C42 C41 120.1(4) . . ?
C42 C43 C44 119.8(4) . . ?
C45 C44 C43 118.1(3) . . ?
N15 C45 C44 124.0(4) . . ?
N16 C46 C47 123.3(3) . . ?
C46 C47 C48 118.2(3) . . ?
C49 C48 C47 119.6(4) . . ?
C48 C49 C50 120.2(4) . . ?
N17 C50 N16 114.6(3) . . ?
N17 C50 C49 125.5(3) . . ?
N16 C50 C49 119.6(3) . . ?
N18 C51 N17 114.0(3) . . ?
N18 C51 C52 120.5(3) . . ?
N17 C51 C52 125.3(3) . . ?
C53 C52 C51 118.3(3) . . ?
C54 C53 C52 121.1(3) . . ?
C53 C54 C55 119.1(3) . . ?
N19 C55 N18 114.1(3) . . ?
N19 C55 C54 125.8(3) . . ?
N18 C55 C54 119.9(3) . . ?
N20 C56 N19 115.2(3) . . ?
N20 C56 C57 120.1(3) . . ?
N19 C56 C57 124.3(3) . . ?
C58 C57 C56 120.2(3) . . ?
C57 C58 C59 118.9(3) . . ?
C60 C59 C58 118.8(3) . . ?
N20 C60 C59 123.4(3) . . ?
N21 C61 Co1 174.8(3) . . ?
N22 C62 Co5 177.6(3) . . ?
Cl2 C63 Cl1 111.7(3) . . ?
Cl3 C64 Cl4 112.9(4) . . ?
Cl6 C65 Cl5 111.6(3) . . ?
C67 O1 C68 113.7(6) . . ?
C66 C67 O1 115.2(6) . . ?
C69 C68 O1 97.6(8) . . ?

loop_
_geom_bond_atom_site_label_1
_geom_bond_atom_site_label_2
_geom_bond_distance
_geom_bond_site_symmetry_2
_geom_bond_publ_flag
Co1 N1 1.978(3) . ?
Co1 N16 1.980(3) . ?
Co1 N11 1.982(3) . ?
Co1 N6 1.989(3) . ?
Co1 C61 2.024(4) . ?
Co1 Co2 2.2778(6) . ?
Co2 N2 1.903(3) . ?
Co2 N17 1.907(3) . ?
Co2 N7 1.911(3) . ?
Co2 N12 1.914(3) . ?
Co2 Co3 2.2270(6) . ?
Co3 N18 1.928(3) . ?
Co3 N3 1.932(3) . ?
Co3 N13 1.934(3) . ?
Co3 N8 1.934(3) . ?
Co3 Co4 2.2313(6) . ?
Co4 N9 1.908(3) . ?
Co4 N14 1.909(3) . ?
Co4 N19 1.910(3) . ?
Co4 N4 1.927(3) . ?
Co4 Co5 2.2861(6) . ?
Co5 N20 1.975(3) . ?
Co5 N5 1.982(3) . ?
Co5 N15 1.985(3) . ?
Co5 N10 2.006(3) . ?
Co5 C62 2.038(4) . ?
N1 C1 1.352(5) . ?
N1 C5 1.378(5) . ?
N2 C5 1.367(4) . ?
N2 C6 1.379(4) . ?
N3 C10 1.363(4) . ?
N3 C6 1.372(4) . ?
N4 C11 1.360(4) . ?
N4 C10 1.376(4) . ?
N5 C15 1.349(5) . ?
N5 C11 1.373(4) . ?
N6 C16 1.349(5) . ?
N6 C20 1.366(4) . ?
N7 C20 1.359(4) . ?
N7 C21 1.371(4) . ?
N8 C21 1.360(4) . ?
N8 C25 1.371(4) . ?
N9 C26 1.367(4) . ?
N9 C25 1.372(4) . ?
N10 C30 1.350(5) . ?
N10 C26 1.373(4) . ?
N11 C31 1.350(5) . ?
N11 C35 1.371(5) . ?
N12 C35 1.364(5) . ?
N12 C36 1.372(5) . ?
N13 C36 1.361(4) . ?
N13 C40 1.373(4) . ?
N14 C41 1.365(5) . ?
N14 C40 1.372(4) . ?
N15 C45 1.352(4) . ?
N15 C41 1.364(5) . ?
N16 C46 1.352(4) . ?
N16 C50 1.371(4) . ?
N17 C50 1.365(4) . ?
N17 C51 1.372(4) . ?
N18 C51 1.364(4) . ?
N18 C55 1.375(4) . ?
N19 C56 1.372(4) . ?
N19 C55 1.373(4) . ?
N20 C60 1.355(4) . ?
N20 C56 1.363(4) . ?
N21 C61 1.138(5) . ?
N22 C62 1.135(5) . ?
C1 C2 1.367(6) . ?
C2 C3 1.391(6) . ?
C3 C4 1.370(5) . ?
C4 C5 1.403(5) . ?
C6 C7 1.395(5) . ?
C7 C8 1.383(5) . ?
C8 C9 1.385(5) . ?
C9 C10 1.398(5) . ?
C11 C12 1.413(5) . ?
C12 C13 1.368(5) . ?
C13 C14 1.389(6) . ?
C14 C15 1.373(5) . ?
C16 C17 1.371(6) . ?
C17 C18 1.385(6) . ?
C18 C19 1.379(5) . ?
C19 C20 1.408(5) . ?
C21 C22 1.398(5) . ?
C22 C23 1.389(5) . ?
C23 C24 1.380(5) . ?
C24 C25 1.401(5) . ?
C26 C27 1.406(5) . ?
C27 C28 1.375(6) . ?
C28 C29 1.387(6) . ?
C29 C30 1.373(6) . ?
C31 C32 1.376(6) . ?
C32 C33 1.404(6) . ?
C33 C34 1.366(6) . ?
C34 C35 1.412(5) . ?
C36 C37 1.395(5) . ?
C37 C38 1.381(6) . ?
C38 C39 1.382(6) . ?
C39 C40 1.398(5) . ?
C41 C42 1.418(5) . ?
C42 C43 1.364(5) . ?
C43 C44 1.388(6) . ?
C44 C45 1.364(5) . ?
C46 C47 1.371(5) . ?
C47 C48 1.394(6) . ?
C48 C49 1.370(5) . ?
C49 C50 1.407(5) . ?
C51 C52 1.401(5) . ?
C52 C53 1.392(5) . ?
C53 C54 1.387(5) . ?
C54 C55 1.393(5) . ?
C56 C57 1.407(5) . ?
C57 C58 1.376(5) . ?
C58 C59 1.393(6) . ?
C59 C60 1.366(5) . ?
C63 Cl2 1.724(6) . ?
C63 Cl1 1.753(5) . ?
C64 Cl3 1.733(5) . ?
C64 Cl4 1.762(7) . ?
C65 Cl6 1.754(5) . ?
C65 Cl5 1.769(6) . ?
O1 C67 1.436(7) . ?
O1 C68 1.560(10) . ?
C66 C67 1.365(10) . ?
C68 C69 1.529(12) . ?
